data_1551226
loop_
_publ_author_name
'Marinescu, Gabriela'
'Madalan, Augustin M.'
'Maxim, Catalin'
'Shova, Sergiu'
'Cl\'erac, Rodolphe'
'Andruh, Marius'

_publ_section_title
;
 Heterometallic 3d-4d coordination polymers assembled from
 trans-[Ru<sup>III</sup>(L)(CN)<sub>2</sub>]<sup>-</sup> tectons and 3d
 cations.
;
_journal_issue 41
_journal_name_full 'Dalton transactions (Cambridge, England : 2003)'
_journal_page_first 15455
_journal_page_last 15464
_journal_paper_doi 10.1039/c9dt01593k
_journal_volume 48
_journal_year 2019
_chemical_formula_sum 'C87 H118 Cl Co2 N22 O20 Ru3'
_chemical_formula_weight 2248.55
_space_group_crystal_system monoclinic
_space_group_IT_number 13
_space_group_name_Hall '-P 2yac'
_space_group_name_H-M_alt 'P 1 2/n 1'
_symmetry_space_group_name_Hall '-P 2yac'
_symmetry_space_group_name_H-M 'P 1 2/n 1'
_atom_sites_solution_hydrogens geom
_audit_creation_method SHELXL-2018/3
_audit_update_record
;
2019-05-15 deposited with the CCDC.    2019-06-04 downloaded from the CCDC.
;
_cell_angle_alpha 90
_cell_angle_beta 108.911(6)
_cell_angle_gamma 90
_cell_formula_units_Z 2
_cell_length_a 20.2057(3)
_cell_length_b 10.3240(4)
_cell_length_c 25.4271(5)
_cell_measurement_reflns_used 24812
_cell_measurement_temperature 173(2)
_cell_measurement_theta_max 28.63
_cell_measurement_theta_min 2.12
_cell_volume 5017.9(3)
_computing_cell_refinement X-Area
_computing_data_collection X-Area
_computing_data_reduction X-Area
_computing_structure_refinement 'SHELXL-2018/3 (Sheldrick, 2018)'
_computing_structure_solution 'SIR-92 (Altomare et al., 1994)'
_diffrn_ambient_temperature 173(2)
_diffrn_measured_fraction_theta_full 0.996
_diffrn_measured_fraction_theta_max 0.996
_diffrn_measurement_device_type 'STOE-IPDS II'
_diffrn_measurement_method 'omega scans'
_diffrn_radiation_type MoK\a
_diffrn_radiation_wavelength 0.71073
_diffrn_reflns_av_R_equivalents 0.0806
_diffrn_reflns_av_unetI/netI 0.0707
_diffrn_reflns_Laue_measured_fraction_full 0.996
_diffrn_reflns_Laue_measured_fraction_max 0.996
_diffrn_reflns_limit_h_max 24
_diffrn_reflns_limit_h_min -21
_diffrn_reflns_limit_k_max 12
_diffrn_reflns_limit_k_min -12
_diffrn_reflns_limit_l_max 30
_diffrn_reflns_limit_l_min -30
_diffrn_reflns_number 34483
_diffrn_reflns_point_group_measured_fraction_full 0.996
_diffrn_reflns_point_group_measured_fraction_max 0.996
_diffrn_reflns_theta_full 25.000
_diffrn_reflns_theta_max 25.000
_diffrn_reflns_theta_min 1.973
_diffrn_source 'fine-focus sealed tube'
_exptl_absorpt_coefficient_mu 0.868
_exptl_absorpt_correction_T_max 0.9539
_exptl_absorpt_correction_T_min 0.8390
_exptl_absorpt_correction_type multi-scan
_exptl_absorpt_process_details
;
[c.f. r.h. blessing, acta cryst. (1995), a51, 33-38]
;
_exptl_crystal_colour green
_exptl_crystal_density_diffrn 1.488
_exptl_crystal_density_meas ?
_exptl_crystal_description prism
_exptl_crystal_F_000 2314
_exptl_crystal_size_max 0.210
_exptl_crystal_size_mid 0.110
_exptl_crystal_size_min 0.090
_refine_diff_density_max 0.987
_refine_diff_density_min -1.052
_refine_diff_density_rms 0.091
_refine_ls_extinction_method none
_refine_ls_goodness_of_fit_ref 0.913
_refine_ls_hydrogen_treatment constr
_refine_ls_matrix_type full
_refine_ls_number_parameters 635
_refine_ls_number_reflns 8812
_refine_ls_number_restraints 40
_refine_ls_restrained_S_all 0.950
_refine_ls_R_factor_all 0.0809
_refine_ls_R_factor_gt 0.0415
_refine_ls_shift/su_max 0.001
_refine_ls_shift/su_mean 0.000
_refine_ls_structure_factor_coef Fsqd
_refine_ls_weighting_details 'w=1/[\s^2^(Fo^2^)+(0.0546P)^2^] where P=(Fo^2^+2Fc^2^)/3'
_refine_ls_weighting_scheme calc
_refine_ls_wR_factor_gt 0.0905
_refine_ls_wR_factor_ref 0.1027
_reflns_Friedel_coverage 0.000
_reflns_number_gt 5572
_reflns_number_total 8812
_reflns_threshold_expression 'I > 2\s(I)'
_cod_data_source_file c9dt01593k2.cif
_cod_data_source_block crystal4_ru147
_cod_depositor_comments
;
The following automatic conversions were performed:

'_exptl_crystal_density_meas' value 'not measured' was changed to '?'
- the value is perceived as not measured.

Automatic conversion script
Id: cif_fix_values 4973 2017-02-22 13:04:09Z antanas 

 Adding full bibliography for 1551223--1551228.cif.
;
_cod_database_code 1551226
_shelx_shelxl_version_number 2018/3
_shelx_space_group_comment
;
The symmetry employed for this shelxl refinement is uniquely defined
by the following loop, which should always be used as a source of
symmetry information in preference to the above space-group names.
They are only intended as comments.
;
_shelx_estimated_absorpt_t_min 0.839
_shelx_estimated_absorpt_t_max 0.926

loop_
_space_group_symop_operation_xyz
'x, y, z'
'-x+1/2, y, -z+1/2'
'-x, -y, -z'
'x-1/2, -y, z-1/2'

loop_
_atom_site_label
_atom_site_type_symbol
_atom_site_fract_x
_atom_site_fract_y
_atom_site_fract_z
_atom_site_U_iso_or_equiv
_atom_site_adp_type
_atom_site_occupancy
_atom_site_site_symmetry_order
_atom_site_calc_flag
_atom_site_refinement_flags_posn
_atom_site_refinement_flags_adp
_atom_site_refinement_flags_occupancy
C1 C 0.8495(2) 0.6565(4) 0.10401(19) 0.0221(10) Uani 1 1 d . . .
C1A C 0.5867(3) 0.0210(5) 0.1663(2) 0.0351(12) Uani 1 1 d . . .
C1B C 0.8044(2) 0.5547(4) -0.0208(2) 0.0252(10) Uani 1 1 d . . .
C1D C 0.9681(10) 0.7395(11) 0.2525(6) 0.181(8) Uani 1 1 d . . .
H1D1 H 0.999986 0.791673 0.240661 0.272 Uiso 1 1 calc R U .
H1D2 H 0.950217 0.671051 0.226179 0.272 Uiso 1 1 calc R U .
H1D3 H 0.930069 0.792290 0.254881 0.272 Uiso 1 1 calc R U .
C1Q C 0.9452(3) 0.4103(5) 0.2119(2) 0.0354(12) Uani 1 1 d . . .
H1Q H 0.946809 0.382535 0.247091 0.042 Uiso 1 1 calc R U .
C2 C 0.8830(2) 0.2678(4) 0.08704(19) 0.0208(10) Uani 1 1 d . . .
C2A C 0.6206(3) 0.1445(5) 0.1772(2) 0.0282(11) Uani 1 1 d . . .
C2B C 0.8135(3) 0.6157(4) -0.0673(2) 0.0317(11) Uani 1 1 d . . .
H2B H 0.857330 0.614539 -0.071843 0.038 Uiso 1 1 calc R U .
C3 C 0.8131(3) 0.0239(4) 0.2008(2) 0.0281(10) Uani 1 1 d . . .
C3B C 0.7590(3) 0.6772(5) -0.1064(2) 0.0404(13) Uani 1 1 d . . .
H3B H 0.766839 0.718616 -0.136269 0.048 Uiso 1 1 calc R U .
C3D C 0.9711(7) 0.6066(9) 0.3327(5) 0.102(3) Uani 1 1 d . . .
H3D H 0.995886 0.573651 0.367603 0.122 Uiso 1 1 calc R U .
C4A C 0.5780(3) 0.2548(5) 0.1584(2) 0.0323(12) Uani 1 1 d . . .
H4A H 0.598803 0.336124 0.161814 0.039 Uiso 1 1 calc R U .
C4B C 0.6819(3) 0.6152(6) -0.0578(2) 0.0431(14) Uani 1 1 d . . .
H4B H 0.636931 0.613803 -0.055389 0.052 Uiso 1 1 calc R U .
C4D C 1.1142(5) -0.1082(11) 0.1872(5) 0.115(4) Uani 1 1 d . . .
H4D1 H 1.162638 -0.100690 0.209099 0.173 Uiso 1 1 calc R U .
H4D2 H 1.095910 -0.188471 0.195725 0.173 Uiso 1 1 calc R U .
H4D3 H 1.109586 -0.106144 0.148472 0.173 Uiso 1 1 calc R U .
C5 C 0.6927(3) 0.6782(6) -0.1017(3) 0.0479(15) Uani 1 1 d . . .
H5 H 0.656077 0.720857 -0.127927 0.057 Uiso 1 1 calc R U .
C5A C 0.7241(3) -0.2360(4) 0.1961(3) 0.0393(14) Uani 1 1 d . . .
H5AA H 0.763297 -0.218270 0.183013 0.047 Uiso 1 1 calc R U .
H5AB H 0.690941 -0.289065 0.168311 0.047 Uiso 1 1 calc R U .
C5B C 0.7355(3) 0.5528(5) -0.0166(2) 0.0303(11) Uani 1 1 d . . .
C5D C 1.1167(7) 0.0981(12) 0.2353(6) 0.182(7) Uani 1 1 d . . .
H5D1 H 1.164753 0.071260 0.249277 0.273 Uiso 1 1 calc R U .
H5D2 H 1.113209 0.176646 0.214352 0.273 Uiso 1 1 calc R U .
H5D3 H 1.099564 0.112931 0.265853 0.273 Uiso 1 1 calc R U .
C6 C 0.5143(3) 0.0158(6) 0.1412(3) 0.0473(14) Uani 1 1 d . . .
H6 H 0.492749 -0.064821 0.133854 0.057 Uiso 1 1 calc R U .
C6B C 0.7184(3) 0.4823(5) 0.0253(2) 0.0310(11) Uani 1 1 d . . .
H6B H 0.671080 0.470907 0.020103 0.037 Uiso 1 1 calc R U .
C7A C 0.9301(3) -0.1821(4) 0.0278(2) 0.0273(11) Uani 1 1 d . . .
H7A H 0.937117 -0.241022 0.056783 0.033 Uiso 1 1 calc R U .
C7B C 0.7317(3) 0.3600(5) 0.1070(2) 0.0312(11) Uani 1 1 d . . .
H7BA H 0.747034 0.270522 0.109677 0.037 Uiso 1 1 calc R U .
H7BB H 0.681021 0.361262 0.091989 0.037 Uiso 1 1 calc R U .
C8 C 0.6256(3) -0.0983(5) 0.1734(2) 0.0359(13) Uani 1 1 d . . .
H8 H 0.601480 -0.171558 0.156000 0.043 Uiso 1 1 calc R U .
C8A C 1.0045(3) -0.3202(5) -0.0056(3) 0.0449(15) Uani 1 1 d . . .
H8AA H 1.052169 -0.294584 0.001102 0.067 Uiso 1 1 calc R U .
H8AB H 0.988062 -0.367827 -0.039787 0.067 Uiso 1 1 calc R U .
H8AC H 1.001675 -0.373916 0.024467 0.067 Uiso 1 1 calc R U .
C9 C 0.9517(3) -0.1208(5) -0.0565(3) 0.0434(15) Uani 1 1 d . . .
H9A H 0.925280 -0.045988 -0.052908 0.065 Uiso 1 1 calc R U .
H9B H 0.927011 -0.166278 -0.090066 0.065 Uiso 1 1 calc R U .
H9C H 0.996599 -0.093931 -0.057943 0.065 Uiso 1 1 calc R U .
C11 C 0.7103(3) -0.0786(6) 0.0470(3) 0.0447(14) Uani 1 1 d . . .
H11 H 0.721630 -0.164753 0.056417 0.054 Uiso 1 1 calc R U .
C12D C 1.0745(9) 0.7047(17) 0.3336(12) 0.310(18) Uani 1 1 d . . .
H12E H 1.093636 0.760763 0.311995 0.465 Uiso 1 1 calc R U .
H12F H 1.080410 0.743759 0.369043 0.465 Uiso 1 1 calc R U .
H12G H 1.098489 0.622973 0.338895 0.465 Uiso 1 1 calc R U .
C15 C 1.0088(3) 0.0088(6) 0.1753(3) 0.0473(15) Uani 1 1 d . . .
H15 H 0.986808 0.082095 0.183030 0.057 Uiso 1 1 calc R U .
C18 C 1.1379(3) 0.4497(7) 0.2516(3) 0.0613(19) Uani 1 1 d . . .
H18 H 1.176560 0.436916 0.283163 0.074 Uiso 1 1 calc R U .
C22 C 1.0718(3) 0.4216(7) 0.2521(3) 0.0571(17) Uani 1 1 d . . .
H22 H 1.066216 0.391287 0.284886 0.069 Uiso 1 1 calc R U .
C30 C 0.5899(4) -0.1447(9) 0.0271(4) 0.083(3) Uani 1 1 d . . .
H30A H 0.611468 -0.227585 0.038014 0.125 Uiso 1 1 calc R U .
H30B H 0.558972 -0.149157 -0.010574 0.125 Uiso 1 1 calc R U .
H30C H 0.563810 -0.121026 0.051150 0.125 Uiso 1 1 calc R U .
C31 C 0.750000 -0.3108(8) 0.250000 0.055(2) Uani 1 2 d S T P
H31A H 0.787739 -0.366608 0.248039 0.065 Uiso 0.5 1 calc R U P
H31B H 0.712262 -0.366613 0.251960 0.065 Uiso 0.5 1 calc R U P
C34 C 0.5067(3) 0.2446(5) 0.1354(2) 0.0404(13) Uani 1 1 d . . .
H34 H 0.479802 0.319233 0.125157 0.048 Uiso 1 1 calc R U .
C40 C 1.0202(3) 0.4854(4) 0.1555(2) 0.0275(11) Uani 1 1 d . . .
C41 C 1.0123(3) 0.4368(5) 0.2053(2) 0.0388(13) Uani 1 1 d . . .
C42 C 0.2412(9) 0.9602(13) 0.3955(6) 0.172(6) Uani 1 1 d . U .
H42 H 0.249686 1.018264 0.424893 0.207 Uiso 1 1 calc R U .
C43 C 0.2502(5) 0.7470(11) 0.3560(5) 0.116(4) Uani 1 1 d . . .
H43A H 0.294067 0.705924 0.359544 0.174 Uiso 1 1 calc R U .
H43B H 0.233379 0.790874 0.320891 0.174 Uiso 1 1 calc R U .
H43C H 0.216805 0.682656 0.358039 0.174 Uiso 1 1 calc R U .
C44 C 0.2941(10) 0.8008(10) 0.4546(4) 0.204(9) Uani 1 1 d . . .
H44A H 0.283479 0.860197 0.479776 0.307 Uiso 1 1 calc R U .
H44B H 0.343640 0.800130 0.461198 0.307 Uiso 1 1 calc R U .
H44C H 0.278939 0.715378 0.460383 0.307 Uiso 1 1 calc R U .
C55 C 0.4739(3) 0.1235(6) 0.1271(3) 0.0504(16) Uani 1 1 d . . .
H55 H 0.425505 0.116951 0.112241 0.060 Uiso 1 1 calc R U .
C56 C 0.6217(5) 0.0824(8) 0.0169(4) 0.102(4) Uani 1 1 d . . .
H56A H 0.597612 0.113343 0.041275 0.152 Uiso 1 1 calc R U .
H56B H 0.590853 0.085332 -0.020848 0.152 Uiso 1 1 calc R U .
H56C H 0.661748 0.136238 0.020509 0.152 Uiso 1 1 calc R U .
C123 C 0.7552(3) 0.4210(5) 0.1638(2) 0.0300(12) Uani 1 1 d . . .
H12A H 0.753842 0.514389 0.159574 0.036 Uiso 1 1 calc R U .
H12B H 0.722350 0.397636 0.182841 0.036 Uiso 1 1 calc R U .
C124 C 0.8272(3) 0.3820(4) 0.1993(2) 0.0314(12) Uani 1 1 d . . .
H12C H 0.828207 0.288709 0.204142 0.038 Uiso 1 1 calc R U .
H12D H 0.836937 0.421094 0.235680 0.038 Uiso 1 1 calc R U .
C127 C 1.0891(3) 0.5150(5) 0.1564(2) 0.0363(12) Uani 1 1 d . . .
H127 H 1.095899 0.547245 0.124438 0.044 Uiso 1 1 calc R U .
C128 C 1.1459(3) 0.4974(6) 0.2031(3) 0.0539(17) Uani 1 1 d . . .
H128 H 1.190366 0.517808 0.202171 0.065 Uiso 1 1 calc R U .
Co1 Co 0.86526(3) -0.03713(5) 0.09808(3) 0.02113(14) Uani 1 1 d . . .
N1 N 0.7615(2) 0.4323(3) 0.06986(17) 0.0243(9) Uani 1 1 d . . .
N1D N 1.0039(4) 0.6853(7) 0.3057(4) 0.092(2) Uani 1 1 d . . .
N2 N 0.8840(2) 0.4195(3) 0.17636(17) 0.0246(9) Uani 1 1 d . . .
N3 N 0.8859(2) 0.1564(3) 0.08654(17) 0.0257(9) Uani 1 1 d . . .
N4 N 0.8450(2) 0.7657(3) 0.10712(18) 0.0267(9) Uani 1 1 d . . .
N5 N 0.6903(2) -0.1126(3) 0.20174(18) 0.0292(10) Uani 1 1 d . . .
N6 N 1.0756(3) -0.0018(6) 0.1999(3) 0.0754(19) Uani 1 1 d . . .
N7 N 0.8430(2) 0.0113(3) 0.16994(18) 0.0304(10) Uani 1 1 d . . .
N8 N 0.6440(3) -0.0474(6) 0.0311(2) 0.0607(15) Uani 1 1 d . . .
N9 N 0.2597(3) 0.8391(5) 0.4003(2) 0.0535(14) Uani 1 1 d . . .
N11 N 0.9612(2) -0.2052(3) -0.00933(18) 0.0287(10) Uani 1 1 d . . .
O1 O 0.85796(17) 0.4976(3) 0.01477(13) 0.0248(7) Uani 1 1 d . . .
O2 O 0.96858(17) 0.5079(3) 0.11088(13) 0.0253(7) Uani 1 1 d . . .
O3 O 0.68791(18) 0.1608(3) 0.20002(14) 0.0270(7) Uani 1 1 d . . .
O4 O 0.7592(2) -0.0030(3) 0.05054(17) 0.0411(9) Uani 1 1 d . . .
O5 O 0.89198(19) -0.0868(3) 0.02685(15) 0.0311(8) Uani 1 1 d . . .
O6 O 0.97252(18) -0.0697(3) 0.14294(16) 0.0329(8) Uani 1 1 d . . .
O7A O 0.2124(11) 0.9855(13) 0.3490(8) 0.328(8) Uani 1 1 d . U .
O8A O 0.9081(3) 0.5787(5) 0.3107(3) 0.0839(18) Uani 1 1 d . . .
Ru1 Ru 0.86647(2) 0.46228(3) 0.09438(2) 0.01783(10) Uani 1 1 d . . .
Ru2 Ru 0.750000 0.02649(5) 0.250000 0.02222(13) Uani 1 2 d S T P
Cl1 Cl 0.500000 0.500000 0.000000 0.1277(15) Uani 1 2 d DS U P
O11 O 0.5487(5) 0.5407(12) -0.0243(5) 0.119(4) Uani 0.5 1 d D U P
O12 O 0.4392(4) 0.4494(13) -0.0444(4) 0.139(4) Uani 0.5 1 d D U P
O13 O 0.5234(7) 0.4047(11) 0.0404(5) 0.187(5) Uani 0.5 1 d D U P
O14 O 0.4736(6) 0.6100(9) 0.0222(6) 0.145(4) Uani 0.5 1 d D U P

loop_
_atom_site_aniso_label
_atom_site_aniso_U_11
_atom_site_aniso_U_22
_atom_site_aniso_U_33
_atom_site_aniso_U_23
_atom_site_aniso_U_13
_atom_site_aniso_U_12
C1 0.025(3) 0.021(2) 0.024(3) -0.0025(19) 0.014(2) -0.0027(19)
C1A 0.039(3) 0.031(2) 0.035(3) -0.003(2) 0.010(2) -0.005(2)
C1B 0.028(2) 0.019(2) 0.029(3) -0.0063(19) 0.009(2) -0.0001(19)
C1D 0.38(3) 0.095(8) 0.117(11) 0.029(7) 0.143(15) 0.067(12)
C1Q 0.041(3) 0.037(3) 0.031(3) 0.007(2) 0.016(3) 0.003(2)
C2 0.024(2) 0.022(2) 0.023(3) 0.0004(18) 0.017(2) -0.0009(18)
C2A 0.030(3) 0.029(2) 0.030(3) -0.003(2) 0.016(2) 0.000(2)
C2B 0.039(3) 0.032(3) 0.027(3) 0.000(2) 0.016(2) -0.002(2)
C3 0.039(3) 0.016(2) 0.034(3) 0.001(2) 0.019(2) 0.000(2)
C3B 0.048(4) 0.045(3) 0.029(3) 0.005(2) 0.013(3) 0.003(3)
C3D 0.150(11) 0.061(5) 0.107(8) 0.002(5) 0.059(9) 0.037(6)
C4A 0.040(3) 0.032(2) 0.028(3) -0.001(2) 0.015(3) 0.001(2)
C4B 0.034(3) 0.059(4) 0.034(3) 0.002(3) 0.008(3) 0.009(3)
C4D 0.056(5) 0.157(10) 0.129(10) 0.012(8) 0.025(6) 0.036(6)
C5 0.044(4) 0.061(4) 0.034(3) 0.008(3) 0.007(3) 0.013(3)
C5A 0.053(4) 0.020(2) 0.049(4) -0.006(2) 0.022(3) -0.001(2)
C5B 0.031(3) 0.032(3) 0.028(3) -0.003(2) 0.009(2) -0.003(2)
C5D 0.114(9) 0.129(10) 0.199(15) -0.027(10) -0.093(10) -0.013(8)
C6 0.041(3) 0.039(3) 0.058(4) -0.005(3) 0.010(3) -0.007(3)
C6B 0.026(3) 0.035(3) 0.035(3) 0.001(2) 0.015(2) -0.003(2)
C7A 0.035(3) 0.021(2) 0.033(3) -0.002(2) 0.020(2) -0.002(2)
C7B 0.031(3) 0.029(2) 0.041(3) 0.001(2) 0.022(3) -0.008(2)
C8 0.046(4) 0.026(2) 0.038(3) -0.006(2) 0.017(3) -0.007(2)
C8A 0.054(4) 0.038(3) 0.058(4) 0.003(3) 0.039(3) 0.013(3)
C9 0.063(4) 0.040(3) 0.043(4) 0.002(3) 0.038(3) 0.001(3)
C11 0.042(4) 0.052(3) 0.041(4) -0.004(3) 0.014(3) 0.002(3)
C12D 0.108(12) 0.210(18) 0.60(5) -0.24(3) 0.09(2) -0.005(12)
C15 0.051(4) 0.037(3) 0.046(4) 0.002(3) 0.005(3) 0.009(3)
C18 0.030(3) 0.101(5) 0.046(4) 0.019(4) 0.003(3) 0.007(4)
C22 0.042(4) 0.088(5) 0.042(4) 0.018(3) 0.015(3) 0.007(3)
C30 0.039(4) 0.130(7) 0.077(6) -0.019(5) 0.014(4) -0.028(4)
C31 0.066(6) 0.027(4) 0.059(6) 0.000 0.004(5) 0.000
C34 0.038(3) 0.040(3) 0.040(3) -0.005(3) 0.009(3) 0.006(2)
C40 0.028(3) 0.027(2) 0.029(3) -0.002(2) 0.011(2) 0.004(2)
C41 0.034(3) 0.048(3) 0.034(3) 0.009(2) 0.012(3) 0.006(2)
C42 0.263(16) 0.109(8) 0.098(9) 0.050(8) -0.007(10) 0.068(9)
C43 0.071(6) 0.149(9) 0.137(10) -0.076(8) 0.046(7) -0.022(6)
C44 0.41(3) 0.078(7) 0.054(7) 0.005(5) -0.017(11) 0.069(11)
C55 0.032(3) 0.053(4) 0.059(4) -0.004(3) 0.004(3) 0.000(3)
C56 0.069(6) 0.077(5) 0.121(8) -0.040(5) -0.021(5) 0.025(5)
C123 0.034(3) 0.027(2) 0.040(3) 0.000(2) 0.026(3) -0.003(2)
C124 0.042(3) 0.026(2) 0.037(3) 0.001(2) 0.029(3) -0.005(2)
C127 0.027(3) 0.042(3) 0.044(3) 0.003(2) 0.017(2) 0.002(2)
C128 0.031(3) 0.076(5) 0.057(4) 0.008(3) 0.017(3) 0.000(3)
Co1 0.0301(3) 0.0112(3) 0.0298(3) 0.0000(3) 0.0203(3) 0.0017(3)
N1 0.028(2) 0.0200(18) 0.031(2) 0.0006(16) 0.018(2) -0.0012(16)
N1D 0.089(6) 0.056(4) 0.145(8) -0.011(4) 0.058(6) 0.001(4)
N2 0.033(2) 0.0183(17) 0.029(2) 0.0015(16) 0.019(2) 0.0013(16)
N3 0.037(2) 0.0143(18) 0.033(2) 0.0005(16) 0.021(2) 0.0033(17)
N4 0.039(3) 0.016(2) 0.033(3) -0.0023(16) 0.023(2) -0.0014(17)
N5 0.040(3) 0.0214(19) 0.031(2) -0.0018(17) 0.019(2) -0.0019(18)
N6 0.059(4) 0.071(4) 0.073(4) 0.000(3) -0.011(3) -0.001(3)
N7 0.045(3) 0.0215(19) 0.038(2) -0.0012(17) 0.031(2) -0.0005(18)
N8 0.040(3) 0.081(4) 0.054(3) -0.021(3) 0.005(3) 0.005(3)
N9 0.069(4) 0.048(3) 0.035(3) 0.005(2) 0.005(3) 0.010(3)
N11 0.038(3) 0.0213(18) 0.037(3) -0.0014(17) 0.027(2) 0.0020(18)
O1 0.0273(17) 0.0228(16) 0.0281(18) 0.0024(13) 0.0143(15) 0.0036(13)
O2 0.0265(17) 0.0241(16) 0.0298(19) 0.0029(13) 0.0152(16) -0.0004(13)
O3 0.032(2) 0.0195(15) 0.033(2) 0.0025(14) 0.0162(17) 0.0010(14)
O4 0.036(2) 0.034(2) 0.050(2) 0.0003(16) 0.0095(19) 0.0041(16)
O5 0.049(2) 0.0179(15) 0.036(2) 0.0010(14) 0.0277(19) 0.0066(15)
O6 0.032(2) 0.0261(17) 0.043(2) -0.0008(16) 0.0157(18) 0.0053(15)
O7A 0.444(19) 0.166(9) 0.247(14) 0.022(10) -0.060(14) 0.083(11)
O8A 0.070(4) 0.059(3) 0.117(5) -0.012(3) 0.024(4) 0.002(3)
Ru1 0.02240(19) 0.01088(16) 0.0248(2) -0.00008(15) 0.01392(16) 0.00026(15)
Ru2 0.0303(3) 0.0177(2) 0.0254(3) 0.000 0.0183(2) 0.000
Cl1 0.126(3) 0.160(4) 0.125(3) 0.035(3) 0.079(3) -0.027(3)
O11 0.115(7) 0.150(8) 0.111(7) 0.058(7) 0.064(6) -0.029(7)
O12 0.091(7) 0.164(9) 0.178(9) -0.016(8) 0.064(7) -0.032(7)
O13 0.214(10) 0.194(9) 0.149(9) 0.083(8) 0.055(9) -0.038(9)
O14 0.137(8) 0.185(9) 0.137(8) -0.036(8) 0.079(7) 0.000(8)

loop_
_atom_type_symbol
_atom_type_description
_atom_type_scat_dispersion_real
_atom_type_scat_dispersion_imag
_atom_type_scat_source
C C 0.0033 0.0016 'International Tables Vol C Tables 4.2.6.8 and 6.1.1.4'
H H 0.0000 0.0000 'International Tables Vol C Tables 4.2.6.8 and 6.1.1.4'
Co Co 0.3494 0.9721 'International Tables Vol C Tables 4.2.6.8 and 6.1.1.4'
N N 0.0061 0.0033 'International Tables Vol C Tables 4.2.6.8 and 6.1.1.4'
O O 0.0106 0.0060 'International Tables Vol C Tables 4.2.6.8 and 6.1.1.4'
Ru Ru -1.2594 0.8363 'International Tables Vol C Tables 4.2.6.8 and 6.1.1.4'
Cl Cl 0.1484 0.1585 'International Tables Vol C Tables 4.2.6.8 and 6.1.1.4'

loop_
_geom_angle_atom_site_label_1
_geom_angle_atom_site_label_2
_geom_angle_atom_site_label_3
_geom_angle
_geom_angle_site_symmetry_1
_geom_angle_site_symmetry_3
N4 C1 Ru1 173.4(4) . .
C6 C1A C2A 119.2(5) . .
C6 C1A C8 118.2(5) . .
C2A C1A C8 122.1(5) . .
O1 C1B C2B 118.8(4) . .
O1 C1B C5B 123.3(4) . .
C2B C1B C5B 117.8(5) . .
N1D C1D H1D1 109.5 . .
N1D C1D H1D2 109.5 . .
H1D1 C1D H1D2 109.5 . .
N1D C1D H1D3 109.5 . .
H1D1 C1D H1D3 109.5 . .
H1D2 C1D H1D3 109.5 . .
N2 C1Q C41 129.2(5) . .
N2 C1Q H1Q 115.4 . .
C41 C1Q H1Q 115.4 . .
N3 C2 Ru1 171.0(4) . .
O3 C2A C4A 118.6(4) . .
O3 C2A C1A 124.4(4) . .
C4A C2A C1A 116.9(5) . .
C3B C2B C1B 121.5(5) . .
C3B C2B H2B 119.3 . .
C1B C2B H2B 119.3 . .
N7 C3 Ru2 171.9(4) . .
C2B C3B C5 120.9(5) . .
C2B C3B H3B 119.6 . .
C5 C3B H3B 119.6 . .
O8A C3D N1D 120.1(11) . .
O8A C3D H3D 119.9 . .
N1D C3D H3D 119.9 . .
C34 C4A C2A 121.5(5) . .
C34 C4A H4A 119.3 . .
C2A C4A H4A 119.3 . .
C5 C4B C5B 122.8(5) . .
C5 C4B H4B 118.6 . .
C5B C4B H4B 118.6 . .
N6 C4D H4D1 109.5 . .
N6 C4D H4D2 109.5 . .
H4D1 C4D H4D2 109.5 . .
N6 C4D H4D3 109.5 . .
H4D1 C4D H4D3 109.5 . .
H4D2 C4D H4D3 109.5 . .
C4B C5 C3B 118.7(6) . .
C4B C5 H5 120.6 . .
C3B C5 H5 120.6 . .
N5 C5A C31 112.8(5) . .
N5 C5A H5AA 109.0 . .
C31 C5A H5AA 109.0 . .
N5 C5A H5AB 109.0 . .
C31 C5A H5AB 109.0 . .
H5AA C5A H5AB 107.8 . .
C4B C5B C6B 118.8(5) . .
C4B C5B C1B 118.2(5) . .
C6B C5B C1B 122.8(5) . .
N6 C5D H5D1 109.5 . .
N6 C5D H5D2 109.5 . .
H5D1 C5D H5D2 109.5 . .
N6 C5D H5D3 109.5 . .
H5D1 C5D H5D3 109.5 . .
H5D2 C5D H5D3 109.5 . .
C55 C6 C1A 122.8(5) . .
C55 C6 H6 118.6 . .
C1A C6 H6 118.6 . .
N1 C6B C5B 127.1(5) . .
N1 C6B H6B 116.4 . .
C5B C6B H6B 116.4 . .
O5 C7A N11 124.4(4) . .
O5 C7A H7A 117.8 . .
N11 C7A H7A 117.8 . .
N1 C7B C123 109.6(4) . .
N1 C7B H7BA 109.8 . .
C123 C7B H7BA 109.8 . .
N1 C7B H7BB 109.8 . .
C123 C7B H7BB 109.8 . .
H7BA C7B H7BB 108.2 . .
N5 C8 C1A 125.8(5) . .
N5 C8 H8 117.1 . .
C1A C8 H8 117.1 . .
N11 C8A H8AA 109.5 . .
N11 C8A H8AB 109.5 . .
H8AA C8A H8AB 109.5 . .
N11 C8A H8AC 109.5 . .
H8AA C8A H8AC 109.5 . .
H8AB C8A H8AC 109.5 . .
N11 C9 H9A 109.5 . .
N11 C9 H9B 109.5 . .
H9A C9 H9B 109.5 . .
N11 C9 H9C 109.5 . .
H9A C9 H9C 109.5 . .
H9B C9 H9C 109.5 . .
O4 C11 N8 125.4(6) . .
O4 C11 H11 117.3 . .
N8 C11 H11 117.3 . .
N1D C12D H12E 109.5 . .
N1D C12D H12F 109.5 . .
H12E C12D H12F 109.5 . .
N1D C12D H12G 109.5 . .
H12E C12D H12G 109.5 . .
H12F C12D H12G 109.5 . .
O6 C15 N6 125.1(6) . .
O6 C15 H15 117.4 . .
N6 C15 H15 117.4 . .
C22 C18 C128 118.6(6) . .
C22 C18 H18 120.7 . .
C128 C18 H18 120.7 . .
C18 C22 C41 122.5(6) . .
C18 C22 H22 118.7 . .
C41 C22 H22 118.7 . .
N8 C30 H30A 109.5 . .
N8 C30 H30B 109.5 . .
H30A C30 H30B 109.5 . .
N8 C30 H30C 109.5 . .
H30A C30 H30C 109.5 . .
H30B C30 H30C 109.5 . .
C5A C31 C5A 118.6(6) . 2_655
C5A C31 H31A 107.7 . .
C5A C31 H31A 107.7 2_655 .
C5A C31 H31B 107.7 . .
C5A C31 H31B 107.7 2_655 .
H31A C31 H31B 107.1 . .
C4A C34 C55 120.9(5) . .
C4A C34 H34 119.6 . .
C55 C34 H34 119.6 . .
O2 C40 C127 119.1(4) . .
O2 C40 C41 123.9(4) . .
C127 C40 C41 117.0(5) . .
C22 C41 C40 119.1(5) . .
C22 C41 C1Q 117.2(5) . .
C40 C41 C1Q 123.5(5) . .
O7A C42 N9 110.2(15) . .
O7A C42 H42 124.9 . .
N9 C42 H42 124.9 . .
N9 C43 H43A 109.5 . .
N9 C43 H43B 109.5 . .
H43A C43 H43B 109.5 . .
N9 C43 H43C 109.5 . .
H43A C43 H43C 109.5 . .
H43B C43 H43C 109.5 . .
N9 C44 H44A 109.5 . .
N9 C44 H44B 109.5 . .
H44A C44 H44B 109.5 . .
N9 C44 H44C 109.5 . .
H44A C44 H44C 109.5 . .
H44B C44 H44C 109.5 . .
C6 C55 C34 118.6(6) . .
C6 C55 H55 120.7 . .
C34 C55 H55 120.7 . .
N8 C56 H56A 109.5 . .
N8 C56 H56B 109.5 . .
H56A C56 H56B 109.5 . .
N8 C56 H56C 109.5 . .
H56A C56 H56C 109.5 . .
H56B C56 H56C 109.5 . .
C124 C123 C7B 114.1(4) . .
C124 C123 H12A 108.7 . .
C7B C123 H12A 108.7 . .
C124 C123 H12B 108.7 . .
C7B C123 H12B 108.7 . .
H12A C123 H12B 107.6 . .
C123 C124 N2 114.5(4) . .
C123 C124 H12C 108.6 . .
N2 C124 H12C 108.6 . .
C123 C124 H12D 108.6 . .
N2 C124 H12D 108.6 . .
H12C C124 H12D 107.6 . .
C128 C127 C40 122.0(5) . .
C128 C127 H127 119.0 . .
C40 C127 H127 119.0 . .
C127 C128 C18 120.7(5) . .
C127 C128 H128 119.6 . .
C18 C128 H128 119.6 . .
N7 Co1 N3 90.21(14) . .
N7 Co1 N4 91.81(14) . 1_545
N3 Co1 N4 177.98(15) . 1_545
N7 Co1 O5 177.82(17) . .
N3 Co1 O5 89.61(13) . .
N4 Co1 O5 88.37(13) 1_545 .
N7 Co1 O4 89.70(16) . .
N3 Co1 O4 88.40(15) . .
N4 Co1 O4 91.52(16) 1_545 .
O5 Co1 O4 92.48(15) . .
N7 Co1 O6 92.29(16) . .
N3 Co1 O6 90.66(15) . .
N4 Co1 O6 89.35(15) 1_545 .
O5 Co1 O6 85.54(14) . .
O4 Co1 O6 177.81(15) . .
C6B N1 C7B 117.6(4) . .
C6B N1 Ru1 123.3(3) . .
C7B N1 Ru1 118.8(3) . .
C3D N1D C12D 114.5(16) . .
C3D N1D C1D 122.2(11) . .
C12D N1D C1D 123.3(15) . .
C1Q N2 C124 113.2(4) . .
C1Q N2 Ru1 123.1(3) . .
C124 N2 Ru1 123.4(3) . .
C2 N3 Co1 160.6(3) . .
C1 N4 Co1 158.5(4) . 1_565
C8 N5 C5A 117.8(4) . .
C8 N5 Ru2 124.1(3) . .
C5A N5 Ru2 118.0(4) . .
C15 N6 C5D 122.7(8) . .
C15 N6 C4D 120.7(7) . .
C5D N6 C4D 116.1(9) . .
C3 N7 Co1 160.7(4) . .
C11 N8 C56 121.3(7) . .
C11 N8 C30 121.3(6) . .
C56 N8 C30 117.5(6) . .
C42 N9 C44 113.9(9) . .
C42 N9 C43 126.9(9) . .
C44 N9 C43 119.2(8) . .
C7A N11 C9 121.5(4) . .
C7A N11 C8A 121.0(4) . .
C9 N11 C8A 117.4(4) . .
C1B O1 Ru1 124.2(3) . .
C40 O2 Ru1 128.3(3) . .
C2A O3 Ru2 122.5(3) . .
C11 O4 Co1 124.9(4) . .
C7A O5 Co1 120.2(3) . .
C15 O6 Co1 122.9(3) . .
O1 Ru1 O2 85.13(13) . .
O1 Ru1 N1 88.76(14) . .
O2 Ru1 N1 172.87(14) . .
O1 Ru1 N2 174.76(14) . .
O2 Ru1 N2 90.61(14) . .
N1 Ru1 N2 95.68(16) . .
O1 Ru1 C2 92.83(15) . .
O2 Ru1 C2 93.52(15) . .
N1 Ru1 C2 90.44(16) . .
N2 Ru1 C2 84.38(16) . .
O1 Ru1 C1 88.84(15) . .
O2 Ru1 C1 86.95(15) . .
N1 Ru1 C1 89.26(16) . .
N2 Ru1 C1 93.98(16) . .
C2 Ru1 C1 178.29(17) . .
N5 Ru2 N5 89.2(2) . 2_655
N5 Ru2 O3 177.93(17) . 2_655
N5 Ru2 O3 88.77(14) 2_655 2_655
N5 Ru2 O3 88.77(14) . .
N5 Ru2 O3 177.93(16) 2_655 .
O3 Ru2 O3 93.30(19) 2_655 .
N5 Ru2 C3 89.25(17) . .
N5 Ru2 C3 89.67(17) 2_655 .
O3 Ru2 C3 90.63(16) 2_655 .
O3 Ru2 C3 90.41(16) . .
N5 Ru2 C3 89.67(17) . 2_655
N5 Ru2 C3 89.25(17) 2_655 2_655
O3 Ru2 C3 90.41(16) 2_655 2_655
O3 Ru2 C3 90.63(16) . 2_655
C3 Ru2 C3 178.5(2) . 2_655
O11 Cl1 O11 180.0 . 3_665
O11 Cl1 O13 115.1(4) . .
O11 Cl1 O13 64.9(4) 3_665 .
O11 Cl1 O13 64.9(4) . 3_665
O11 Cl1 O13 115.1(4) 3_665 3_665
O13 Cl1 O13 180.0 . 3_665
O11 Cl1 O14 70.1(4) . 3_665
O11 Cl1 O14 109.9(4) 3_665 3_665
O13 Cl1 O14 69.6(4) . 3_665
O13 Cl1 O14 110.4(4) 3_665 3_665
O11 Cl1 O14 109.9(4) . .
O11 Cl1 O14 70.1(4) 3_665 .
O13 Cl1 O14 110.4(4) . .
O13 Cl1 O14 69.6(4) 3_665 .
O14 Cl1 O14 180.0 3_665 .
O11 Cl1 O12 107.6(4) . .
O11 Cl1 O12 72.4(4) 3_665 .
O13 Cl1 O12 108.4(4) . .
O13 Cl1 O12 71.6(4) 3_665 .
O14 Cl1 O12 75.1(4) 3_665 .
O14 Cl1 O12 104.9(4) . .
O11 Cl1 O12 72.4(4) . 3_665
O11 Cl1 O12 107.6(4) 3_665 3_665
O13 Cl1 O12 71.6(4) . 3_665
O13 Cl1 O12 108.4(4) 3_665 3_665
O14 Cl1 O12 104.9(4) 3_665 3_665
O14 Cl1 O12 75.1(4) . 3_665
O12 Cl1 O12 180.0 . 3_665
Cl1 O11 O13 57.7(3) . 3_665
Cl1 O11 O14 56.7(3) . 3_665
O13 O11 O14 96.6(5) 3_665 3_665
Cl1 O11 O12 56.1(3) . 3_665
O13 O11 O12 93.6(5) 3_665 3_665
O14 O11 O12 88.4(4) 3_665 3_665
Cl1 O12 O13 52.0(3) . 3_665
Cl1 O12 O11 51.5(3) . 3_665
O13 O12 O11 88.3(5) 3_665 3_665
Cl1 O12 O14 51.8(3) . 3_665
O13 O12 O14 84.8(4) 3_665 3_665
O11 O12 O14 84.0(4) 3_665 3_665
Cl1 O13 O11 57.3(3) . 3_665
Cl1 O13 O14 56.8(3) . 3_665
O11 O13 O14 96.3(5) 3_665 3_665
Cl1 O13 O12 56.4(3) . 3_665
O11 O13 O12 93.3(5) 3_665 3_665
O14 O13 O12 89.1(4) 3_665 3_665
Cl1 O14 O13 53.6(3) . 3_665
Cl1 O14 O11 53.2(3) . 3_665
O13 O14 O11 92.4(5) 3_665 3_665
Cl1 O14 O12 53.1(3) . 3_665
O13 O14 O12 86.1(4) 3_665 3_665
O11 O14 O12 85.1(4) 3_665 3_665

loop_
_geom_bond_atom_site_label_1
_geom_bond_atom_site_label_2
_geom_bond_distance
_geom_bond_site_symmetry_2
C1 N4 1.137(5) .
C1 Ru1 2.062(4) .
C1A C6 1.396(8) .
C1A C2A 1.431(7) .
C1A C8 1.440(7) .
C1B O1 1.305(6) .
C1B C2B 1.403(7) .
C1B C5B 1.431(6) .
C1D N1D 1.425(15) .
C1D H1D1 0.9600 .
C1D H1D2 0.9600 .
C1D H1D3 0.9600 .
C1Q N2 1.276(7) .
C1Q C41 1.447(7) .
C1Q H1Q 0.9300 .
C2 N3 1.152(5) .
C2 Ru1 2.053(4) .
C2A O3 1.305(6) .
C2A C4A 1.414(7) .
C2B C3B 1.376(8) .
C2B H2B 0.9300 .
C3 N7 1.142(6) .
C3 Ru2 2.056(4) .
C3B C5 1.383(8) .
C3B H3B 0.9300 .
C3D O8A 1.248(13) .
C3D N1D 1.365(12) .
C3D H3D 0.9300 .
C4A C34 1.373(8) .
C4A H4A 0.9300 .
C4B C5 1.369(8) .
C4B C5B 1.398(7) .
C4B H4B 0.9300 .
C4D N6 1.442(11) .
C4D H4D1 0.9600 .
C4D H4D2 0.9600 .
C4D H4D3 0.9600 .
C5 H5 0.9300 .
C5A N5 1.475(6) .
C5A C31 1.512(7) .
C5A H5AA 0.9700 .
C5A H5AB 0.9700 .
C5B C6B 1.422(7) .
C5D N6 1.442(12) .
C5D H5D1 0.9600 .
C5D H5D2 0.9600 .
C5D H5D3 0.9600 .
C6 C55 1.356(8) .
C6 H6 0.9300 .
C6B N1 1.291(6) .
C6B H6B 0.9300 .
C7A O5 1.246(5) .
C7A N11 1.313(6) .
C7A H7A 0.9300 .
C7B N1 1.478(5) .
C7B C123 1.503(7) .
C7B H7BA 0.9700 .
C7B H7BB 0.9700 .
C8 N5 1.280(7) .
C8 H8 0.9300 .
C8A N11 1.460(6) .
C8A H8AA 0.9600 .
C8A H8AB 0.9600 .
C8A H8AC 0.9600 .
C9 N11 1.445(7) .
C9 H9A 0.9600 .
C9 H9B 0.9600 .
C9 H9C 0.9600 .
C11 O4 1.240(7) .
C11 N8 1.307(8) .
C11 H11 0.9300 .
C12D N1D 1.388(18) .
C12D H12E 0.9600 .
C12D H12F 0.9600 .
C12D H12G 0.9600 .
C15 O6 1.217(7) .
C15 N6 1.296(8) .
C15 H15 0.9300 .
C18 C22 1.371(8) .
C18 C128 1.387(9) .
C18 H18 0.9300 .
C22 C41 1.400(8) .
C22 H22 0.9300 .
C30 N8 1.464(9) .
C30 H30A 0.9600 .
C30 H30B 0.9600 .
C30 H30C 0.9600 .
C31 H31A 0.9700 .
C31 H31B 0.9700 .
C34 C55 1.398(8) .
C34 H34 0.9300 .
C40 O2 1.289(6) .
C40 C127 1.418(7) .
C40 C41 1.417(7) .
C42 O7A 1.165(17) .
C42 N9 1.299(13) .
C42 H42 0.9300 .
C43 N9 1.439(10) .
C43 H43A 0.9600 .
C43 H43B 0.9600 .
C43 H43C 0.9600 .
C44 N9 1.387(11) .
C44 H44A 0.9600 .
C44 H44B 0.9600 .
C44 H44C 0.9600 .
C55 H55 0.9300 .
C56 N8 1.423(10) .
C56 H56A 0.9600 .
C56 H56B 0.9600 .
C56 H56C 0.9600 .
C123 C124 1.497(7) .
C123 H12A 0.9700 .
C123 H12B 0.9700 .
C124 N2 1.497(6) .
C124 H12C 0.9700 .
C124 H12D 0.9700 .
C127 C128 1.369(8) .
C127 H127 0.9300 .
C128 H128 0.9300 .
Co1 N7 2.079(4) .
Co1 N3 2.082(4) .
Co1 N4 2.103(4) 1_545
Co1 O5 2.114(3) .
Co1 O4 2.121(4) .
Co1 O6 2.123(4) .
N1 Ru1 2.031(4) .
N2 Ru1 2.046(4) .
N5 Ru2 2.016(4) .
O1 Ru1 2.009(3) .
O2 Ru1 2.023(3) .
O3 Ru2 2.019(3) .
Cl1 O11 1.385(4) .
Cl1 O11 1.385(4) 3_665
Cl1 O13 1.391(4) .
Cl1 O13 1.391(4) 3_665
Cl1 O14 1.445(4) 3_665
Cl1 O14 1.445(4) .
Cl1 O12 1.469(4) .
Cl1 O12 1.469(4) 3_665
O11 O13 1.490(10) 3_665
O11 O14 1.625(10) 3_665
O11 O12 1.687(10) 3_665
O12 O13 1.673(10) 3_665
O12 O14 1.776(10) 3_665
O13 O14 1.619(10) 3_665
